data_7708730
loop_
_publ_author_name
'P\"ocheim, Alexander'
'Albers, Lena'
'M\"uller, Thomas'
'Baumgartner, Judith'
'Marschner, Christoph'

_publ_section_title
;
 Silole Allylic Anions Instead of Silanides
;
_journal_name_full 'Dalton Transactions'
_journal_paper_doi 10.1039/D1DT02363B
_journal_year 2021
_chemical_formula_moiety 'C45 H93 N Si11'
_chemical_formula_sum 'C45 H93 N Si11'
_chemical_formula_weight 957.19
_space_group_crystal_system monoclinic
_space_group_IT_number 14
_space_group_name_Hall '-P 2ybc'
_space_group_name_H-M_alt 'P 1 21/c 1'
_atom_sites_solution_hydrogens geom
_audit_creation_date 2021-10-24
_audit_creation_method
;
Olex2 1.5
(compiled 2021.10.07 svn.r9718050b for OlexSys, GUI svn.r6410)
;
_audit_update_record
;
2021-10-25 deposited with the CCDC.	2021-11-05 downloaded from the CCDC.
;
_cell_angle_alpha 90
_cell_angle_beta 99.511(3)
_cell_angle_gamma 90
_cell_formula_units_Z 4
_cell_length_a 22.157(4)
_cell_length_b 20.831(4)
_cell_length_c 14.438(3)
_cell_measurement_reflns_used 996
_cell_measurement_temperature 100(2)
_cell_measurement_theta_max 26.27
_cell_measurement_theta_min 2.68
_cell_volume 6572(2)
_computing_cell_refinement 'SAINT v6.45A (Bruker, 2003)'
_computing_data_reduction 'SAINT v6.45A (Bruker, 2003)'
_computing_molecular_graphics 'Olex2 1.5 (Dolomanov et al., 2009)'
_computing_publication_material 'Olex2 1.5 (Dolomanov et al., 2009)'
_computing_structure_refinement 'SHELXL 2018/3 (Sheldrick, 2015)'
_computing_structure_solution 'SHELXS-97 (Sheldrick, 1990)'
_diffrn_ambient_temperature 100.00
_diffrn_measured_fraction_theta_full 0.998
_diffrn_measured_fraction_theta_max 0.996
_diffrn_measurement_device_type 'CCD area detector'
_diffrn_measurement_method 'phi and omega scans'
_diffrn_radiation_monochromator graphite
_diffrn_radiation_type MoK\a
_diffrn_radiation_wavelength 0.71073
_diffrn_reflns_av_R_equivalents 0.0451
_diffrn_reflns_av_unetI/netI 0.0429
_diffrn_reflns_Laue_measured_fraction_full 0.998
_diffrn_reflns_Laue_measured_fraction_max 0.996
_diffrn_reflns_limit_h_max 27
_diffrn_reflns_limit_h_min -27
_diffrn_reflns_limit_k_max 26
_diffrn_reflns_limit_k_min -26
_diffrn_reflns_limit_l_max 18
_diffrn_reflns_limit_l_min -18
_diffrn_reflns_number 51722
_diffrn_reflns_point_group_measured_fraction_full 0.998
_diffrn_reflns_point_group_measured_fraction_max 0.996
_diffrn_reflns_theta_full 25.242
_diffrn_reflns_theta_max 26.364
_diffrn_reflns_theta_min 1.732
_diffrn_source_current 40.0
_diffrn_source_power 2.0
_diffrn_source_voltage 50.0
_exptl_absorpt_coefficient_mu 0.244
_exptl_absorpt_correction_T_max 0.9760
_exptl_absorpt_correction_T_min 0.759505
_exptl_absorpt_correction_type none
_exptl_absorpt_process_details
;
SADABS v.2.10 (Bruker,2003) was used for absorption correction.
R(int) was 0.0429 before and 0.0311 after correction.
The Ratio of minimum to maximum transmission is 0.7595.
The \l/2 correction factor is 0.0015.
;
_exptl_crystal_colour yellow
_exptl_crystal_density_diffrn 0.967
_exptl_crystal_density_method 'not measured'
_exptl_crystal_description blocks
_exptl_crystal_F_000 2096
_exptl_crystal_size_max 0.28
_exptl_crystal_size_mid 0.18
_exptl_crystal_size_min 0.1
_refine_diff_density_max 0.544
_refine_diff_density_min -0.318
_refine_diff_density_rms 0.074
_refine_ls_extinction_method none
_refine_ls_goodness_of_fit_ref 1.260
_refine_ls_hydrogen_treatment constr
_refine_ls_matrix_type full
_refine_ls_number_parameters 541
_refine_ls_number_reflns 13350
_refine_ls_number_restraints 0
_refine_ls_restrained_S_all 1.260
_refine_ls_R_factor_all 0.0760
_refine_ls_R_factor_gt 0.0698
_refine_ls_shift/su_max 0.001
_refine_ls_shift/su_mean 0.000
_refine_ls_structure_factor_coef Fsqd
_refine_ls_weighting_details 'w=1/[\s^2^(Fo^2^)+(0.0382P)^2^+10.7251P] where P=(Fo^2^+2Fc^2^)/3'
_refine_ls_weighting_scheme calc
_refine_ls_wR_factor_gt 0.1432
_refine_ls_wR_factor_ref 0.1463
_reflns_Friedel_coverage 0.000
_reflns_number_gt 12371
_reflns_number_total 13350
_reflns_threshold_expression 'I > 2\s(I)'
_cod_data_source_file d1dt02363b2.cif
_cod_data_source_block sad1_1b_1285j
_cod_database_code 7708730
_shelx_shelxl_version_number 2018/3
_shelx_space_group_comment
;
The symmetry employed for this shelxl refinement is uniquely defined
by the following loop, which should always be used as a source of
symmetry information in preference to the above space-group names.
They are only intended as comments.
;
_shelx_estimated_absorpt_t_max 0.976
_shelx_estimated_absorpt_t_min 0.935
_olex2_refinement_description
;
1. Fixed Uiso
 At 1.2 times of:
  All C(H) groups
 At 1.5 times of:
  All C(H,H,H) groups
2.a Ternary CH refined with riding coordinates:
 C17(H17), C26(H26)
2.b Aromatic/amide H refined with riding coordinates:
 C2(H2), C3(H3), C4(H4), C5(H5), C6(H6), C7(H7), C8(H8), C9(H9), C11(H11),
 C12(H12)
2.c Idealised Me refined as rotating group:
 C18(H18A,H18B,H18C), C19(H19A,H19B,H19C), C20(H20A,H20B,H20C), C21(H21A,H21B,
 H21C), C22(H22A,H22B,H22C), C23(H23A,H23B,H23C), C24(H24A,H24B,H24C), C25(H25A,
 H25B,H25C), C27(H27A,H27B,H27C), C28(H28A,H28B,H28C), C29(H29A,H29B,H29C),
 C30(H30A,H30B,H30C), C31(H31A,H31B,H31C), C32(H32A,H32B,H32C), C33(H33A,H33B,
 H33C), C34(H34A,H34B,H34C), C35(H35A,H35B,H35C), C36(H36A,H36B,H36C), C37(H37A,
 H37B,H37C), C38(H38A,H38B,H38C), C39(H39A,H39B,H39C), C40(H40A,H40B,H40C),
 C41(H41A,H41B,H41C), C42(H42A,H42B,H42C), C43(H43A,H43B,H43C), C44(H44A,H44B,
 H44C), C45(H45A,H45B,H45C)
;
_smtbx_masks_void_probe_radius 1.2
_smtbx_masks_void_truncation_radius 1.2
_olex2_submission_special_instructions 'No special instructions were received'

loop_
_space_group_symop_operation_xyz
'x, y, z'
'-x, y+1/2, -z+1/2'
'-x, -y, -z'
'x, -y-1/2, z-1/2'

loop_
_atom_site_label
_atom_site_type_symbol
_atom_site_fract_x
_atom_site_fract_y
_atom_site_fract_z
_atom_site_U_iso_or_equiv
_atom_site_adp_type
_atom_site_occupancy
_atom_site_site_symmetry_order
_atom_site_calc_flag
_atom_site_refinement_flags_posn
_atom_site_refinement_flags_adp
_atom_site_refinement_flags_occupancy
_atom_site_disorder_assembly
_atom_site_disorder_group
Si1 Si 0.20188(4) 0.49074(4) 0.27556(5) 0.01466(17) Uani 1 1 d . . . . .
Si2 Si 0.16291(4) 0.41606(4) 0.46222(5) 0.01617(17) Uani 1 1 d . . . . .
Si3 Si 0.19010(4) 0.44809(4) 0.62156(5) 0.01602(17) Uani 1 1 d . . . . .
Si4 Si 0.17275(4) 0.55830(4) 0.64432(6) 0.0234(2) Uani 1 1 d . . . . .
Si5 Si 0.12198(4) 0.39400(4) 0.70385(6) 0.02090(19) Uani 1 1 d . . . . .
Si6 Si 0.29055(4) 0.42325(4) 0.69234(6) 0.02157(19) Uani 1 1 d . . . . .
Si7 Si 0.31172(4) 0.51926(4) 0.14231(5) 0.01464(17) Uani 1 1 d . . . . .
Si8 Si 0.37209(4) 0.61338(4) 0.18341(6) 0.01598(17) Uani 1 1 d . . . . .
Si9 Si 0.31546(4) 0.70744(4) 0.13209(6) 0.02234(19) Uani 1 1 d . . . . .
Si10 Si 0.45607(4) 0.61119(4) 0.10121(6) 0.02201(19) Uani 1 1 d . . . . .
Si11 Si 0.41207(4) 0.62752(4) 0.34483(6) 0.01724(18) Uani 1 1 d . . . . .
N1 N 0.14086(11) 0.46370(12) 0.19394(17) 0.0195(5) Uani 1 1 d . . . . .
C1 C 0.29888(13) 0.34496(14) 0.41869(19) 0.0160(6) Uani 1 1 d . . . . .
C2 C 0.35883(14) 0.34430(15) 0.4708(2) 0.0192(6) Uani 1 1 d . . . . .
H2 H 0.381216 0.383253 0.481188 0.023 Uiso 1 1 calc R U . . .
C3 C 0.38517(14) 0.28736(15) 0.5067(2) 0.0226(7) Uani 1 1 d . . . . .
H3 H 0.425533 0.287705 0.541390 0.027 Uiso 1 1 calc R U . . .
C4 C 0.35355(16) 0.22997(16) 0.4929(2) 0.0266(7) Uani 1 1 d . . . . .
H4 H 0.372068 0.191115 0.517639 0.032 Uiso 1 1 calc R U . . .
C5 C 0.29416(16) 0.22974(15) 0.4422(2) 0.0263(7) Uani 1 1 d . . . . .
H5 H 0.271729 0.190752 0.433103 0.032 Uiso 1 1 calc R U . . .
C6 C 0.26802(14) 0.28669(15) 0.4053(2) 0.0211(6) Uani 1 1 d . . . . .
H6 H 0.227892 0.285855 0.369827 0.025 Uiso 1 1 calc R U . . .
C7 C 0.47845(15) 0.35104(17) 0.2563(2) 0.0280(7) Uani 1 1 d . . . . .
H7 H 0.516564 0.333968 0.246058 0.034 Uiso 1 1 calc R U . . .
C8 C 0.42506(15) 0.31715(15) 0.2272(2) 0.0234(7) Uani 1 1 d . . . . .
H8 H 0.426587 0.276701 0.197264 0.028 Uiso 1 1 calc R U . . .
C9 C 0.36936(14) 0.34196(14) 0.2415(2) 0.0190(6) Uani 1 1 d . . . . .
H9 H 0.332923 0.318078 0.222169 0.023 Uiso 1 1 calc R U . . .
C10 C 0.36632(14) 0.40166(14) 0.28396(19) 0.0170(6) Uani 1 1 d . . . . .
C11 C 0.42037(14) 0.43472(15) 0.3139(2) 0.0210(6) Uani 1 1 d . . . . .
H11 H 0.419027 0.475040 0.344290 0.025 Uiso 1 1 calc R U . . .
C12 C 0.47644(15) 0.40984(17) 0.3003(2) 0.0278(7) Uani 1 1 d . . . . .
H12 H 0.513109 0.433018 0.321097 0.033 Uiso 1 1 calc R U . . .
C13 C 0.27165(13) 0.40359(14) 0.36919(19) 0.0147(6) Uani 1 1 d . . . . .
C14 C 0.30620(13) 0.43065(13) 0.29468(19) 0.0144(6) Uani 1 1 d . . . . .
C15 C 0.21775(13) 0.43236(14) 0.37787(19) 0.0160(6) Uani 1 1 d . . . . .
C16 C 0.27951(13) 0.47936(14) 0.24039(19) 0.0141(6) Uani 1 1 d . . . . .
C17 C 0.13673(15) 0.39380(16) 0.1766(2) 0.0270(7) Uani 1 1 d . . . . .
H17 H 0.161500 0.373927 0.233575 0.032 Uiso 1 1 calc R U . . .
C18 C 0.35465(15) 0.46085(15) 0.0778(2) 0.0216(6) Uani 1 1 d . . . . .
H18A H 0.328526 0.423746 0.057856 0.032 Uiso 1 1 calc R U . . .
H18B H 0.391638 0.446487 0.119523 0.032 Uiso 1 1 calc R U . . .
H18C H 0.366121 0.481908 0.022596 0.032 Uiso 1 1 calc R U . . .
C19 C 0.35968(15) 0.59488(16) 0.4232(2) 0.0248(7) Uani 1 1 d . . . . .
H19A H 0.380667 0.595449 0.488525 0.037 Uiso 1 1 calc R U . . .
H19B H 0.348283 0.550677 0.404743 0.037 Uiso 1 1 calc R U . . .
H19C H 0.322755 0.621463 0.417320 0.037 Uiso 1 1 calc R U . . .
C20 C 0.18879(15) 0.57597(15) 0.3036(2) 0.0228(7) Uani 1 1 d . . . . .
H20A H 0.190938 0.602583 0.248264 0.034 Uiso 1 1 calc R U . . .
H20B H 0.220231 0.589875 0.355611 0.034 Uiso 1 1 calc R U . . .
H20C H 0.148285 0.580480 0.321717 0.034 Uiso 1 1 calc R U . . .
C21 C 0.09126(14) 0.46364(18) 0.4203(2) 0.0272(7) Uani 1 1 d . . . . .
H21A H 0.072595 0.448670 0.357789 0.041 Uiso 1 1 calc R U . . .
H21B H 0.101613 0.509243 0.417292 0.041 Uiso 1 1 calc R U . . .
H21C H 0.062323 0.457741 0.464145 0.041 Uiso 1 1 calc R U . . .
C22 C 0.04028(15) 0.39624(17) 0.6426(2) 0.0277(7) Uani 1 1 d . . . . .
H22A H 0.013741 0.377668 0.683567 0.041 Uiso 1 1 calc R U . . .
H22B H 0.036341 0.371401 0.584255 0.041 Uiso 1 1 calc R U . . .
H22C H 0.028145 0.440825 0.627996 0.041 Uiso 1 1 calc R U . . .
C23 C 0.50529(15) 0.53837(16) 0.1289(3) 0.0291(7) Uani 1 1 d . . . . .
H23A H 0.480510 0.499668 0.113560 0.044 Uiso 1 1 calc R U . . .
H23B H 0.522598 0.538181 0.195930 0.044 Uiso 1 1 calc R U . . .
H23C H 0.538525 0.539151 0.091790 0.044 Uiso 1 1 calc R U . . .
C24 C 0.16670(17) 0.37050(17) 0.0941(2) 0.0315(8) Uani 1 1 d . . . . .
H24A H 0.140429 0.381544 0.034797 0.047 Uiso 1 1 calc R U . . .
H24B H 0.172146 0.323841 0.098069 0.047 Uiso 1 1 calc R U . . .
H24C H 0.206646 0.391252 0.096815 0.047 Uiso 1 1 calc R U . . .
C25 C 0.08502(15) 0.49620(19) 0.0323(2) 0.0316(8) Uani 1 1 d . . . . .
H25A H 0.123338 0.489633 0.008052 0.047 Uiso 1 1 calc R U . . .
H25B H 0.062921 0.532750 0.000098 0.047 Uiso 1 1 calc R U . . .
H25C H 0.059683 0.457518 0.021189 0.047 Uiso 1 1 calc R U . . .
C26 C 0.09928(14) 0.50981(17) 0.1380(2) 0.0241(7) Uani 1 1 d . . . . .
H26 H 0.121150 0.551974 0.144444 0.029 Uiso 1 1 calc R U . . .
C27 C 0.13779(17) 0.33004(17) 0.4614(2) 0.0307(8) Uani 1 1 d . . . . .
H27A H 0.127791 0.314910 0.396369 0.046 Uiso 1 1 calc R U . . .
H27B H 0.101553 0.326489 0.491841 0.046 Uiso 1 1 calc R U . . .
H27C H 0.170900 0.303772 0.495449 0.046 Uiso 1 1 calc R U . . .
C28 C 0.03951(15) 0.52058(19) 0.1766(2) 0.0322(8) Uani 1 1 d . . . . .
H28A H 0.015510 0.480841 0.170692 0.048 Uiso 1 1 calc R U . . .
H28B H 0.015848 0.554794 0.140760 0.048 Uiso 1 1 calc R U . . .
H28C H 0.049020 0.532989 0.242848 0.048 Uiso 1 1 calc R U . . .
C29 C 0.20385(19) 0.60862(17) 0.5561(3) 0.0378(9) Uani 1 1 d . . . . .
H29A H 0.201970 0.654006 0.573203 0.057 Uiso 1 1 calc R U . . .
H29B H 0.179429 0.601707 0.493811 0.057 Uiso 1 1 calc R U . . .
H29C H 0.246456 0.596542 0.554842 0.057 Uiso 1 1 calc R U . . .
C30 C 0.49042(14) 0.59140(16) 0.3801(2) 0.0270(7) Uani 1 1 d . . . . .
H30A H 0.502323 0.593970 0.448463 0.040 Uiso 1 1 calc R U . . .
H30B H 0.520032 0.615096 0.349812 0.040 Uiso 1 1 calc R U . . .
H30C H 0.489662 0.546349 0.360413 0.040 Uiso 1 1 calc R U . . .
C31 C 0.12405(16) 0.43199(19) 0.8218(2) 0.0320(8) Uani 1 1 d . . . . .
H31A H 0.097031 0.408290 0.857014 0.048 Uiso 1 1 calc R U . . .
H31B H 0.110218 0.476630 0.813823 0.048 Uiso 1 1 calc R U . . .
H31C H 0.165992 0.430931 0.856473 0.048 Uiso 1 1 calc R U . . .
C32 C 0.30527(16) 0.4424(2) 0.8213(2) 0.0341(8) Uani 1 1 d . . . . .
H32A H 0.274796 0.420616 0.852208 0.051 Uiso 1 1 calc R U . . .
H32B H 0.302358 0.488868 0.830065 0.051 Uiso 1 1 calc R U . . .
H32C H 0.346325 0.427658 0.848844 0.051 Uiso 1 1 calc R U . . .
C33 C 0.30632(16) 0.33552(17) 0.6834(2) 0.0293(8) Uani 1 1 d . . . . .
H33A H 0.291799 0.320922 0.619018 0.044 Uiso 1 1 calc R U . . .
H33B H 0.284980 0.311790 0.726858 0.044 Uiso 1 1 calc R U . . .
H33C H 0.350445 0.327862 0.699516 0.044 Uiso 1 1 calc R U . . .
C34 C 0.42284(16) 0.71475(15) 0.3752(2) 0.0276(7) Uani 1 1 d . . . . .
H34A H 0.383292 0.736816 0.361782 0.041 Uiso 1 1 calc R U . . .
H34B H 0.451151 0.733898 0.337520 0.041 Uiso 1 1 calc R U . . .
H34C H 0.439705 0.719134 0.442003 0.041 Uiso 1 1 calc R U . . .
C35 C 0.50781(18) 0.68157(18) 0.1359(3) 0.0401(10) Uani 1 1 d . . . . .
H35A H 0.520658 0.681681 0.204182 0.060 Uiso 1 1 calc R U . . .
H35B H 0.485842 0.721451 0.116509 0.060 Uiso 1 1 calc R U . . .
H35C H 0.543929 0.678314 0.105100 0.060 Uiso 1 1 calc R U . . .
C36 C 0.34380(15) 0.47370(18) 0.6342(3) 0.0313(8) Uani 1 1 d . . . . .
H36A H 0.386047 0.459515 0.654904 0.047 Uiso 1 1 calc R U . . .
H36B H 0.339810 0.518821 0.651363 0.047 Uiso 1 1 calc R U . . .
H36C H 0.333336 0.469068 0.565835 0.047 Uiso 1 1 calc R U . . .
C37 C 0.2113(2) 0.58526(18) 0.7635(2) 0.0372(9) Uani 1 1 d . . . . .
H37A H 0.255838 0.583173 0.766812 0.056 Uiso 1 1 calc R U . . .
H37B H 0.199100 0.557160 0.811612 0.056 Uiso 1 1 calc R U . . .
H37C H 0.199260 0.629519 0.774414 0.056 Uiso 1 1 calc R U . . .
C38 C 0.08919(19) 0.5771(2) 0.6345(3) 0.0427(10) Uani 1 1 d . . . . .
H38A H 0.083763 0.623502 0.640569 0.064 Uiso 1 1 calc R U . . .
H38B H 0.072540 0.554889 0.684602 0.064 Uiso 1 1 calc R U . . .
H38C H 0.067575 0.562684 0.573331 0.064 Uiso 1 1 calc R U . . .
C39 C 0.14430(19) 0.30775(18) 0.7256(3) 0.0399(9) Uani 1 1 d . . . . .
H39A H 0.185099 0.305510 0.763952 0.060 Uiso 1 1 calc R U . . .
H39B H 0.144857 0.286135 0.665461 0.060 Uiso 1 1 calc R U . . .
H39C H 0.114620 0.286568 0.758743 0.060 Uiso 1 1 calc R U . . .
C40 C 0.07270(17) 0.3658(2) 0.1719(3) 0.0380(9) Uani 1 1 d . . . . .
H40A H 0.056116 0.378552 0.228063 0.057 Uiso 1 1 calc R U . . .
H40B H 0.074753 0.318903 0.168885 0.057 Uiso 1 1 calc R U . . .
H40C H 0.046072 0.382073 0.115841 0.057 Uiso 1 1 calc R U . . .
C41 C 0.42953(18) 0.61392(17) -0.0290(2) 0.0338(8) Uani 1 1 d . . . . .
H41A H 0.464990 0.611331 -0.061433 0.051 Uiso 1 1 calc R U . . .
H41B H 0.407612 0.654230 -0.045759 0.051 Uiso 1 1 calc R U . . .
H41C H 0.402114 0.577624 -0.047974 0.051 Uiso 1 1 calc R U . . .
C42 C 0.28132(19) 0.70642(19) 0.0039(3) 0.0395(9) Uani 1 1 d . . . . .
H42A H 0.247222 0.675880 -0.006602 0.059 Uiso 1 1 calc R U . . .
H42B H 0.312597 0.693418 -0.033097 0.059 Uiso 1 1 calc R U . . .
H42C H 0.266342 0.749420 -0.015564 0.059 Uiso 1 1 calc R U . . .
C43 C 0.36451(18) 0.78119(17) 0.1468(3) 0.0372(9) Uani 1 1 d . . . . .
H43A H 0.339899 0.818589 0.123073 0.056 Uiso 1 1 calc R U . . .
H43B H 0.398420 0.776152 0.111604 0.056 Uiso 1 1 calc R U . . .
H43C H 0.380880 0.787391 0.213542 0.056 Uiso 1 1 calc R U . . .
C44 C 0.25238(18) 0.72150(18) 0.2010(3) 0.0396(10) Uani 1 1 d . . . . .
H44A H 0.268391 0.717492 0.268157 0.059 Uiso 1 1 calc R U . . .
H44B H 0.219979 0.689667 0.183043 0.059 Uiso 1 1 calc R U . . .
H44C H 0.235650 0.764710 0.187819 0.059 Uiso 1 1 calc R U . . .
C45 C 0.24546(14) 0.54364(16) 0.0510(2) 0.0240(7) Uani 1 1 d . . . . .
H45A H 0.222669 0.505345 0.026127 0.036 Uiso 1 1 calc R U . . .
H45B H 0.260652 0.566118 -0.000198 0.036 Uiso 1 1 calc R U . . .
H45C H 0.218427 0.572219 0.079228 0.036 Uiso 1 1 calc R U . . .

loop_
_atom_site_aniso_label
_atom_site_aniso_U_11
_atom_site_aniso_U_22
_atom_site_aniso_U_33
_atom_site_aniso_U_23
_atom_site_aniso_U_13
_atom_site_aniso_U_12
Si1 0.0131(4) 0.0186(4) 0.0121(4) 0.0007(3) 0.0017(3) 0.0011(3)
Si2 0.0142(4) 0.0213(4) 0.0130(4) -0.0009(3) 0.0023(3) -0.0017(3)
Si3 0.0160(4) 0.0191(4) 0.0127(4) -0.0008(3) 0.0015(3) 0.0008(3)
Si4 0.0307(5) 0.0198(4) 0.0194(4) -0.0034(3) 0.0029(4) 0.0011(4)
Si5 0.0216(4) 0.0251(4) 0.0169(4) 0.0017(3) 0.0060(3) 0.0011(4)
Si6 0.0183(4) 0.0291(5) 0.0164(4) -0.0013(4) 0.0002(3) 0.0040(4)
Si7 0.0148(4) 0.0169(4) 0.0120(4) 0.0003(3) 0.0015(3) -0.0005(3)
Si8 0.0169(4) 0.0151(4) 0.0165(4) 0.0001(3) 0.0043(3) 0.0006(3)
Si9 0.0225(4) 0.0183(4) 0.0261(5) 0.0042(4) 0.0037(4) 0.0016(3)
Si10 0.0233(4) 0.0194(4) 0.0259(5) -0.0019(4) 0.0120(4) -0.0031(3)
Si11 0.0175(4) 0.0168(4) 0.0173(4) -0.0035(3) 0.0025(3) -0.0013(3)
N1 0.0164(12) 0.0239(13) 0.0171(12) 0.0001(10) -0.0008(10) 0.0017(10)
C1 0.0205(14) 0.0173(14) 0.0118(13) -0.0009(11) 0.0073(11) 0.0016(12)
C2 0.0217(15) 0.0227(15) 0.0139(14) 0.0014(12) 0.0046(12) -0.0001(12)
C3 0.0210(15) 0.0281(17) 0.0195(15) 0.0058(13) 0.0060(13) 0.0053(13)
C4 0.0380(19) 0.0208(16) 0.0232(16) 0.0077(13) 0.0117(14) 0.0105(14)
C5 0.0356(19) 0.0171(15) 0.0263(17) -0.0015(13) 0.0052(14) -0.0036(14)
C6 0.0199(15) 0.0260(16) 0.0169(15) -0.0028(12) 0.0018(12) -0.0031(13)
C7 0.0223(16) 0.0335(19) 0.0301(18) 0.0023(15) 0.0096(14) 0.0106(14)
C8 0.0324(18) 0.0181(15) 0.0204(15) -0.0015(12) 0.0063(13) 0.0082(13)
C9 0.0237(15) 0.0191(15) 0.0144(14) 0.0010(12) 0.0038(12) -0.0014(12)
C10 0.0219(15) 0.0180(14) 0.0116(13) 0.0037(11) 0.0042(11) 0.0044(12)
C11 0.0213(15) 0.0190(15) 0.0231(16) -0.0008(12) 0.0049(13) -0.0005(12)
C12 0.0174(15) 0.0312(18) 0.0344(19) 0.0005(15) 0.0033(14) 0.0018(14)
C13 0.0151(13) 0.0166(14) 0.0113(13) -0.0016(11) -0.0009(11) -0.0040(11)
C14 0.0149(14) 0.0152(14) 0.0121(13) -0.0023(11) -0.0002(11) -0.0034(11)
C15 0.0131(13) 0.0217(15) 0.0122(13) 0.0001(11) -0.0012(11) -0.0026(11)
C16 0.0148(13) 0.0187(14) 0.0086(12) -0.0014(11) 0.0013(11) -0.0047(11)
C17 0.0262(17) 0.0279(18) 0.0247(17) -0.0038(14) -0.0019(14) -0.0075(14)
C18 0.0296(17) 0.0203(15) 0.0151(14) -0.0031(12) 0.0045(13) -0.0013(13)
C19 0.0243(16) 0.0293(17) 0.0215(16) -0.0032(13) 0.0056(13) -0.0044(14)
C20 0.0261(16) 0.0207(15) 0.0217(16) -0.0028(13) 0.0038(13) 0.0031(13)
C21 0.0191(16) 0.044(2) 0.0182(15) 0.0031(14) 0.0036(13) 0.0039(14)
C22 0.0232(16) 0.0372(19) 0.0239(17) -0.0029(14) 0.0079(14) -0.0021(14)
C23 0.0232(17) 0.0290(18) 0.037(2) -0.0036(15) 0.0099(15) 0.0029(14)
C24 0.0346(19) 0.0311(19) 0.0283(18) -0.0069(15) 0.0036(15) 0.0015(15)
C25 0.0204(16) 0.051(2) 0.0223(17) 0.0011(16) -0.0007(13) 0.0044(15)
C26 0.0164(15) 0.0378(19) 0.0166(15) 0.0016(14) -0.0014(12) 0.0052(14)
C27 0.0352(19) 0.0306(18) 0.0308(18) -0.0098(15) 0.0189(16) -0.0125(15)
C28 0.0197(16) 0.052(2) 0.0237(17) 0.0035(16) 0.0010(14) 0.0130(16)
C29 0.054(2) 0.0262(18) 0.033(2) -0.0038(16) 0.0057(18) -0.0101(17)
C30 0.0203(16) 0.0265(17) 0.0322(18) -0.0029(14) -0.0011(14) -0.0003(13)
C31 0.0293(18) 0.052(2) 0.0162(16) -0.0013(15) 0.0094(14) -0.0021(16)
C32 0.0282(18) 0.050(2) 0.0205(17) -0.0041(16) -0.0061(14) 0.0085(17)
C33 0.0307(18) 0.0359(19) 0.0219(16) 0.0067(14) 0.0057(14) 0.0153(15)
C34 0.0341(19) 0.0217(16) 0.0262(17) -0.0067(14) 0.0025(14) -0.0001(14)
C35 0.037(2) 0.0295(19) 0.060(3) -0.0090(18) 0.0245(19) -0.0140(17)
C36 0.0196(16) 0.038(2) 0.0351(19) -0.0043(16) 0.0024(14) -0.0014(15)
C37 0.058(3) 0.0271(18) 0.0247(18) -0.0081(15) 0.0016(17) 0.0004(17)
C38 0.045(2) 0.037(2) 0.047(2) -0.0057(18) 0.0085(19) 0.0115(18)
C39 0.047(2) 0.031(2) 0.044(2) 0.0171(17) 0.0156(19) 0.0051(17)
C40 0.033(2) 0.042(2) 0.037(2) -0.0065(17) 0.0015(16) -0.0140(17)
C41 0.048(2) 0.0282(18) 0.0293(19) 0.0091(15) 0.0172(17) 0.0067(16)
C42 0.047(2) 0.034(2) 0.034(2) 0.0098(16) -0.0053(17) 0.0072(18)
C43 0.040(2) 0.0229(18) 0.046(2) 0.0129(16) 0.0005(18) -0.0025(16)
C44 0.042(2) 0.0260(19) 0.056(3) 0.0156(17) 0.0218(19) 0.0136(16)
C45 0.0232(16) 0.0281(17) 0.0189(15) 0.0057(13) -0.0026(13) -0.0024(13)

loop_
_atom_type_symbol
_atom_type_description
_atom_type_scat_dispersion_real
_atom_type_scat_dispersion_imag
_atom_type_scat_source
C C 0.0033 0.0016 'International Tables Vol C Tables 4.2.6.8 and 6.1.1.4'
H H 0.0000 0.0000 'International Tables Vol C Tables 4.2.6.8 and 6.1.1.4'
N N 0.0061 0.0033 'International Tables Vol C Tables 4.2.6.8 and 6.1.1.4'
Si Si 0.0817 0.0704 'International Tables Vol C Tables 4.2.6.8 and 6.1.1.4'

loop_
_geom_angle_atom_site_label_1
_geom_angle_atom_site_label_2
_geom_angle_atom_site_label_3
_geom_angle
_geom_angle_site_symmetry_1
_geom_angle_site_symmetry_3
_geom_angle_publ_flag
N1 Si1 C15 110.10(13) . . ?
N1 Si1 C16 114.79(12) . . ?
N1 Si1 C20 109.08(14) . . ?
C16 Si1 C15 93.96(13) . . ?
C20 Si1 C15 117.28(14) . . ?
C20 Si1 C16 111.18(14) . . ?
C15 Si2 Si3 119.14(9) . . ?
C21 Si2 Si3 103.21(11) . . ?
C21 Si2 C15 107.23(14) . . ?
C27 Si2 Si3 107.59(12) . . ?
C27 Si2 C15 112.93(14) . . ?
C27 Si2 C21 105.49(17) . . ?
Si4 Si3 Si2 112.77(4) . . ?
Si5 Si3 Si2 105.84(4) . . ?
Si5 Si3 Si4 105.21(4) . . ?
Si6 Si3 Si2 115.47(4) . . ?
Si6 Si3 Si4 108.56(5) . . ?
Si6 Si3 Si5 108.38(5) . . ?
C29 Si4 Si3 111.35(13) . . ?
C29 Si4 C37 107.11(18) . . ?
C29 Si4 C38 107.61(19) . . ?
C37 Si4 Si3 111.02(12) . . ?
C38 Si4 Si3 111.98(14) . . ?
C38 Si4 C37 107.53(19) . . ?
C22 Si5 Si3 113.47(11) . . ?
C31 Si5 Si3 109.59(12) . . ?
C31 Si5 C22 107.14(16) . . ?
C31 Si5 C39 106.64(18) . . ?
C39 Si5 Si3 111.66(13) . . ?
C39 Si5 C22 108.02(18) . . ?
C32 Si6 Si3 112.42(12) . . ?
C33 Si6 Si3 111.09(12) . . ?
C33 Si6 C32 105.80(17) . . ?
C33 Si6 C36 112.17(16) . . ?
C36 Si6 Si3 107.60(12) . . ?
C36 Si6 C32 107.78(17) . . ?
C16 Si7 Si8 116.20(9) . . ?
C16 Si7 C18 111.84(14) . . ?
C18 Si7 Si8 110.17(11) . . ?
C45 Si7 Si8 107.06(11) . . ?
C45 Si7 C16 107.39(14) . . ?
C45 Si7 C18 103.19(15) . . ?
Si9 Si8 Si7 110.69(4) . . ?
Si10 Si8 Si7 108.27(4) . . ?
Si10 Si8 Si9 106.12(4) . . ?
Si10 Si8 Si11 107.36(4) . . ?
Si11 Si8 Si7 116.64(4) . . ?
Si11 Si8 Si9 107.23(4) . . ?
C42 Si9 Si8 113.77(13) . . ?
C43 Si9 Si8 111.95(12) . . ?
C43 Si9 C42 104.63(18) . . ?
C44 Si9 Si8 111.48(12) . . ?
C44 Si9 C42 108.13(19) . . ?
C44 Si9 C43 106.38(19) . . ?
C23 Si10 Si8 112.75(12) . . ?
C23 Si10 C35 105.50(18) . . ?
C23 Si10 C41 108.29(16) . . ?
C35 Si10 Si8 110.31(12) . . ?
C41 Si10 Si8 111.09(13) . . ?
C41 Si10 C35 108.67(18) . . ?
C19 Si11 Si8 112.33(11) . . ?
C19 Si11 C30 109.04(16) . . ?
C30 Si11 Si8 113.22(11) . . ?
C34 Si11 Si8 111.25(11) . . ?
C34 Si11 C19 106.12(15) . . ?
C34 Si11 C30 104.35(16) . . ?
C17 N1 Si1 117.0(2) . . ?
C26 N1 Si1 120.4(2) . . ?
C26 N1 C17 122.2(3) . . ?
C2 C1 C13 122.2(3) . . ?
C6 C1 C2 117.5(3) . . ?
C6 C1 C13 119.8(3) . . ?
C1 C2 H2 119.7 . . ?
C3 C2 C1 120.6(3) . . ?
C3 C2 H2 119.7 . . ?
C2 C3 H3 119.5 . . ?
C4 C3 C2 121.0(3) . . ?
C4 C3 H3 119.5 . . ?
C3 C4 H4 120.3 . . ?
C3 C4 C5 119.3(3) . . ?
C5 C4 H4 120.3 . . ?
C4 C5 H5 120.1 . . ?
C6 C5 C4 119.7(3) . . ?
C6 C5 H5 120.1 . . ?
C1 C6 H6 119.1 . . ?
C5 C6 C1 121.9(3) . . ?
C5 C6 H6 119.1 . . ?
C8 C7 H7 120.0 . . ?
C8 C7 C12 120.0(3) . . ?
C12 C7 H7 120.0 . . ?
C7 C8 H8 119.9 . . ?
C7 C8 C9 120.2(3) . . ?
C9 C8 H8 119.9 . . ?
C8 C9 H9 119.7 . . ?
C8 C9 C10 120.5(3) . . ?
C10 C9 H9 119.7 . . ?
C9 C10 C14 121.0(3) . . ?
C11 C10 C9 118.6(3) . . ?
C11 C10 C14 120.4(3) . . ?
C10 C11 H11 119.5 . . ?
C10 C11 C12 121.1(3) . . ?
C12 C11 H11 119.5 . . ?
C7 C12 C11 119.5(3) . . ?
C7 C12 H12 120.3 . . ?
C11 C12 H12 120.3 . . ?
C1 C13 C14 115.4(2) . . ?
C15 C13 C1 127.5(3) . . ?
C15 C13 C14 116.9(3) . . ?
C10 C14 C13 118.9(2) . . ?
C16 C14 C10 123.6(3) . . ?
C16 C14 C13 117.5(3) . . ?
Si2 C15 Si1 124.08(16) . . ?
C13 C15 Si1 105.2(2) . . ?
C13 C15 Si2 130.4(2) . . ?
Si7 C16 Si1 128.54(16) . . ?
C14 C16 Si1 105.6(2) . . ?
C14 C16 Si7 125.6(2) . . ?
N1 C17 H17 105.0 . . ?
N1 C17 C24 114.9(3) . . ?
N1 C17 C40 114.5(3) . . ?
C24 C17 H17 105.0 . . ?
C40 C17 H17 105.0 . . ?
C40 C17 C24 111.3(3) . . ?
Si7 C18 H18A 109.5 . . ?
Si7 C18 H18B 109.5 . . ?
Si7 C18 H18C 109.5 . . ?
H18A C18 H18B 109.5 . . ?
H18A C18 H18C 109.5 . . ?
H18B C18 H18C 109.5 . . ?
Si11 C19 H19A 109.5 . . ?
Si11 C19 H19B 109.5 . . ?
Si11 C19 H19C 109.5 . . ?
H19A C19 H19B 109.5 . . ?
H19A C19 H19C 109.5 . . ?
H19B C19 H19C 109.5 . . ?
Si1 C20 H20A 109.5 . . ?
Si1 C20 H20B 109.5 . . ?
Si1 C20 H20C 109.5 . . ?
H20A C20 H20B 109.5 . . ?
H20A C20 H20C 109.5 . . ?
H20B C20 H20C 109.5 . . ?
Si2 C21 H21A 109.5 . . ?
Si2 C21 H21B 109.5 . . ?
Si2 C21 H21C 109.5 . . ?
H21A C21 H21B 109.5 . . ?
H21A C21 H21C 109.5 . . ?
H21B C21 H21C 109.5 . . ?
Si5 C22 H22A 109.5 . . ?
Si5 C22 H22B 109.5 . . ?
Si5 C22 H22C 109.5 . . ?
H22A C22 H22B 109.5 . . ?
H22A C22 H22C 109.5 . . ?
H22B C22 H22C 109.5 . . ?
Si10 C23 H23A 109.5 . . ?
Si10 C23 H23B 109.5 . . ?
Si10 C23 H23C 109.5 . . ?
H23A C23 H23B 109.5 . . ?
H23A C23 H23C 109.5 . . ?
H23B C23 H23C 109.5 . . ?
C17 C24 H24A 109.5 . . ?
C17 C24 H24B 109.5 . . ?
C17 C24 H24C 109.5 . . ?
H24A C24 H24B 109.5 . . ?
H24A C24 H24C 109.5 . . ?
H24B C24 H24C 109.5 . . ?
H25A C25 H25B 109.5 . . ?
H25A C25 H25C 109.5 . . ?
H25B C25 H25C 109.5 . . ?
C26 C25 H25A 109.5 . . ?
C26 C25 H25B 109.5 . . ?
C26 C25 H25C 109.5 . . ?
N1 C26 C25 115.6(3) . . ?
N1 C26 H26 105.8 . . ?
N1 C26 C28 113.2(3) . . ?
C25 C26 H26 105.8 . . ?
C25 C26 C28 109.9(3) . . ?
C28 C26 H26 105.8 . . ?
Si2 C27 H27A 109.5 . . ?
Si2 C27 H27B 109.5 . . ?
Si2 C27 H27C 109.5 . . ?
H27A C27 H27B 109.5 . . ?
H27A C27 H27C 109.5 . . ?
H27B C27 H27C 109.5 . . ?
C26 C28 H28A 109.5 . . ?
C26 C28 H28B 109.5 . . ?
C26 C28 H28C 109.5 . . ?
H28A C28 H28B 109.5 . . ?
H28A C28 H28C 109.5 . . ?
H28B C28 H28C 109.5 . . ?
Si4 C29 H29A 109.5 . . ?
Si4 C29 H29B 109.5 . . ?
Si4 C29 H29C 109.5 . . ?
H29A C29 H29B 109.5 . . ?
H29A C29 H29C 109.5 . . ?
H29B C29 H29C 109.5 . . ?
Si11 C30 H30A 109.5 . . ?
Si11 C30 H30B 109.5 . . ?
Si11 C30 H30C 109.5 . . ?
H30A C30 H30B 109.5 . . ?
H30A C30 H30C 109.5 . . ?
H30B C30 H30C 109.5 . . ?
Si5 C31 H31A 109.5 . . ?
Si5 C31 H31B 109.5 . . ?
Si5 C31 H31C 109.5 . . ?
H31A C31 H31B 109.5 . . ?
H31A C31 H31C 109.5 . . ?
H31B C31 H31C 109.5 . . ?
Si6 C32 H32A 109.5 . . ?
Si6 C32 H32B 109.5 . . ?
Si6 C32 H32C 109.5 . . ?
H32A C32 H32B 109.5 . . ?
H32A C32 H32C 109.5 . . ?
H32B C32 H32C 109.5 . . ?
Si6 C33 H33A 109.5 . . ?
Si6 C33 H33B 109.5 . . ?
Si6 C33 H33C 109.5 . . ?
H33A C33 H33B 109.5 . . ?
H33A C33 H33C 109.5 . . ?
H33B C33 H33C 109.5 . . ?
Si11 C34 H34A 109.5 . . ?
Si11 C34 H34B 109.5 . . ?
Si11 C34 H34C 109.5 . . ?
H34A C34 H34B 109.5 . . ?
H34A C34 H34C 109.5 . . ?
H34B C34 H34C 109.5 . . ?
Si10 C35 H35A 109.5 . . ?
Si10 C35 H35B 109.5 . . ?
Si10 C35 H35C 109.5 . . ?
H35A C35 H35B 109.5 . . ?
H35A C35 H35C 109.5 . . ?
H35B C35 H35C 109.5 . . ?
Si6 C36 H36A 109.5 . . ?
Si6 C36 H36B 109.5 . . ?
Si6 C36 H36C 109.5 . . ?
H36A C36 H36B 109.5 . . ?
H36A C36 H36C 109.5 . . ?
H36B C36 H36C 109.5 . . ?
Si4 C37 H37A 109.5 . . ?
Si4 C37 H37B 109.5 . . ?
Si4 C37 H37C 109.5 . . ?
H37A C37 H37B 109.5 . . ?
H37A C37 H37C 109.5 . . ?
H37B C37 H37C 109.5 . . ?
Si4 C38 H38A 109.5 . . ?
Si4 C38 H38B 109.5 . . ?
Si4 C38 H38C 109.5 . . ?
H38A C38 H38B 109.5 . . ?
H38A C38 H38C 109.5 . . ?
H38B C38 H38C 109.5 . . ?
Si5 C39 H39A 109.5 . . ?
Si5 C39 H39B 109.5 . . ?
Si5 C39 H39C 109.5 . . ?
H39A C39 H39B 109.5 . . ?
H39A C39 H39C 109.5 . . ?
H39B C39 H39C 109.5 . . ?
C17 C40 H40A 109.5 . . ?
C17 C40 H40B 109.5 . . ?
C17 C40 H40C 109.5 . . ?
H40A C40 H40B 109.5 . . ?
H40A C40 H40C 109.5 . . ?
H40B C40 H40C 109.5 . . ?
Si10 C41 H41A 109.5 . . ?
Si10 C41 H41B 109.5 . . ?
Si10 C41 H41C 109.5 . . ?
H41A C41 H41B 109.5 . . ?
H41A C41 H41C 109.5 . . ?
H41B C41 H41C 109.5 . . ?
Si9 C42 H42A 109.5 . . ?
Si9 C42 H42B 109.5 . . ?
Si9 C42 H42C 109.5 . . ?
H42A C42 H42B 109.5 . . ?
H42A C42 H42C 109.5 . . ?
H42B C42 H42C 109.5 . . ?
Si9 C43 H43A 109.5 . . ?
Si9 C43 H43B 109.5 . . ?
Si9 C43 H43C 109.5 . . ?
H43A C43 H43B 109.5 . . ?
H43A C43 H43C 109.5 . . ?
H43B C43 H43C 109.5 . . ?
Si9 C44 H44A 109.5 . . ?
Si9 C44 H44B 109.5 . . ?
Si9 C44 H44C 109.5 . . ?
H44A C44 H44B 109.5 . . ?
H44A C44 H44C 109.5 . . ?
H44B C44 H44C 109.5 . . ?
Si7 C45 H45A 109.5 . . ?
Si7 C45 H45B 109.5 . . ?
Si7 C45 H45C 109.5 . . ?
H45A C45 H45B 109.5 . . ?
H45A C45 H45C 109.5 . . ?
H45B C45 H45C 109.5 . . ?

loop_
_geom_bond_atom_site_label_1
_geom_bond_atom_site_label_2
_geom_bond_distance
_geom_bond_site_symmetry_2
_geom_bond_publ_flag
Si1 N1 1.734(3) . ?
Si1 C15 1.901(3) . ?
Si1 C16 1.887(3) . ?
Si1 C20 1.854(3) . ?
Si2 Si3 2.3755(12) . ?
Si2 C15 1.888(3) . ?
Si2 C21 1.884(3) . ?
Si2 C27 1.876(3) . ?
Si3 Si4 2.3597(13) . ?
Si3 Si5 2.3562(12) . ?
Si3 Si6 2.3480(12) . ?
Si4 C29 1.867(4) . ?
Si4 C37 1.877(4) . ?
Si4 C38 1.875(4) . ?
Si5 C22 1.879(3) . ?
Si5 C31 1.872(3) . ?
Si5 C39 1.876(4) . ?
Si6 C32 1.879(3) . ?
Si6 C33 1.869(4) . ?
Si6 C36 1.879(4) . ?
Si7 Si8 2.3923(12) . ?
Si7 C16 1.881(3) . ?
Si7 C18 1.883(3) . ?
Si7 C45 1.874(3) . ?
Si8 Si9 2.3780(12) . ?
Si8 Si10 2.3670(12) . ?
Si8 Si11 2.3708(12) . ?
Si9 C42 1.881(4) . ?
Si9 C43 1.874(4) . ?
Si9 C44 1.868(4) . ?
Si10 C23 1.872(3) . ?
Si10 C35 1.877(4) . ?
Si10 C41 1.876(4) . ?
Si11 C19 1.877(3) . ?
Si11 C30 1.883(3) . ?
Si11 C34 1.875(3) . ?
N1 C17 1.478(4) . ?
N1 C26 1.476(4) . ?
C1 C2 1.414(4) . ?
C1 C6 1.391(4) . ?
C1 C13 1.491(4) . ?
C2 H2 0.9500 . ?
C2 C3 1.384(4) . ?
C3 H3 0.9500 . ?
C3 C4 1.383(5) . ?
C4 H4 0.9500 . ?
C4 C5 1.396(5) . ?
C5 H5 0.9500 . ?
C5 C6 1.387(4) . ?
C6 H6 0.9500 . ?
C7 H7 0.9500 . ?
C7 C8 1.382(5) . ?
C7 C12 1.384(5) . ?
C8 H8 0.9500 . ?
C8 C9 1.385(4) . ?
C9 H9 0.9500 . ?
C9 C10 1.393(4) . ?
C10 C11 1.387(4) . ?
C10 C14 1.494(4) . ?
C11 H11 0.9500 . ?
C11 C12 1.390(4) . ?
C12 H12 0.9500 . ?
C13 C14 1.528(4) . ?
C13 C15 1.361(4) . ?
C14 C16 1.357(4) . ?
C17 H17 1.0000 . ?
C17 C24 1.535(5) . ?
C17 C40 1.525(5) . ?
C18 H18A 0.9800 . ?
C18 H18B 0.9800 . ?
C18 H18C 0.9800 . ?
C19 H19A 0.9800 . ?
C19 H19B 0.9800 . ?
C19 H19C 0.9800 . ?
C20 H20A 0.9800 . ?
C20 H20B 0.9800 . ?
C20 H20C 0.9800 . ?
C21 H21A 0.9800 . ?
C21 H21B 0.9800 . ?
C21 H21C 0.9800 . ?
C22 H22A 0.9800 . ?
C22 H22B 0.9800 . ?
C22 H22C 0.9800 . ?
C23 H23A 0.9800 . ?
C23 H23B 0.9800 . ?
C23 H23C 0.9800 . ?
C24 H24A 0.9800 . ?
C24 H24B 0.9800 . ?
C24 H24C 0.9800 . ?
C25 H25A 0.9800 . ?
C25 H25B 0.9800 . ?
C25 H25C 0.9800 . ?
C25 C26 1.533(4) . ?
C26 H26 1.0000 . ?
C26 C28 1.535(4) . ?
C27 H27A 0.9800 . ?
C27 H27B 0.9800 . ?
C27 H27C 0.9800 . ?
C28 H28A 0.9800 . ?
C28 H28B 0.9800 . ?
C28 H28C 0.9800 . ?
C29 H29A 0.9800 . ?
C29 H29B 0.9800 . ?
C29 H29C 0.9800 . ?
C30 H30A 0.9800 . ?
C30 H30B 0.9800 . ?
C30 H30C 0.9800 . ?
C31 H31A 0.9800 . ?
C31 H31B 0.9800 . ?
C31 H31C 0.9800 . ?
C32 H32A 0.9800 . ?
C32 H32B 0.9800 . ?
C32 H32C 0.9800 . ?
C33 H33A 0.9800 . ?
C33 H33B 0.9800 . ?
C33 H33C 0.9800 . ?
C34 H34A 0.9800 . ?
C34 H34B 0.9800 . ?
C34 H34C 0.9800 . ?
C35 H35A 0.9800 . ?
C35 H35B 0.9800 . ?
C35 H35C 0.9800 . ?
C36 H36A 0.9800 . ?
C36 H36B 0.9800 . ?
C36 H36C 0.9800 . ?
C37 H37A 0.9800 . ?
C37 H37B 0.9800 . ?
C37 H37C 0.9800 . ?
C38 H38A 0.9800 . ?
C38 H38B 0.9800 . ?
C38 H38C 0.9800 . ?
C39 H39A 0.9800 . ?
C39 H39B 0.9800 . ?
C39 H39C 0.9800 . ?
C40 H40A 0.9800 . ?
C40 H40B 0.9800 . ?
C40 H40C 0.9800 . ?
C41 H41A 0.9800 . ?
C41 H41B 0.9800 . ?
C41 H41C 0.9800 . ?
C42 H42A 0.9800 . ?
C42 H42B 0.9800 . ?
C42 H42C 0.9800 . ?
C43 H43A 0.9800 . ?
C43 H43B 0.9800 . ?
C43 H43C 0.9800 . ?
C44 H44A 0.9800 . ?
C44 H44B 0.9800 . ?
C44 H44C 0.9800 . ?
C45 H45A 0.9800 . ?
C45 H45B 0.9800 . ?
C45 H45C 0.9800 . ?

loop_
_geom_torsion_atom_site_label_1
_geom_torsion_atom_site_label_2
_geom_torsion_atom_site_label_3
_geom_torsion_atom_site_label_4
_geom_torsion
_geom_torsion_site_symmetry_1
_geom_torsion_site_symmetry_2
_geom_torsion_site_symmetry_3
_geom_torsion_site_symmetry_4
_geom_torsion_publ_flag
Si1 N1 C17 C24 -93.6(3) . . . . ?
Si1 N1 C17 C40 135.8(3) . . . . ?
Si1 N1 C26 C25 132.7(3) . . . . ?
Si1 N1 C26 C28 -99.3(3) . . . . ?
Si3 Si2 C15 Si1 -113.19(15) . . . . ?
Si3 Si2 C15 C13 73.5(3) . . . . ?
Si8 Si7 C16 Si1 94.29(18) . . . . ?
Si8 Si7 C16 C14 -93.2(3) . . . . ?
N1 Si1 C16 Si7 66.9(2) . . . . ?
N1 Si1 C16 C14 -106.9(2) . . . . ?
C1 C2 C3 C4 -0.2(5) . . . . ?
C1 C13 C14 C10 -6.2(4) . . . . ?
C1 C13 C14 C16 172.6(2) . . . . ?
C1 C13 C15 Si1 -166.6(2) . . . . ?
C1 C13 C15 Si2 7.7(5) . . . . ?
C2 C1 C6 C5 0.8(4) . . . . ?
C2 C1 C13 C14 59.6(4) . . . . ?
C2 C1 C13 C15 -125.8(3) . . . . ?
C2 C3 C4 C5 -0.2(5) . . . . ?
C3 C4 C5 C6 1.0(5) . . . . ?
C4 C5 C6 C1 -1.3(5) . . . . ?
C6 C1 C2 C3 -0.1(4) . . . . ?
C6 C1 C13 C14 -112.7(3) . . . . ?
C6 C1 C13 C15 61.9(4) . . . . ?
C7 C8 C9 C10 1.0(5) . . . . ?
C8 C7 C12 C11 -0.8(5) . . . . ?
C8 C9 C10 C11 -1.8(4) . . . . ?
C8 C9 C10 C14 176.4(3) . . . . ?
C9 C10 C11 C12 1.4(4) . . . . ?
C9 C10 C14 C13 74.4(3) . . . . ?
C9 C10 C14 C16 -104.3(3) . . . . ?
C10 C11 C12 C7 -0.1(5) . . . . ?
C10 C14 C16 Si1 174.3(2) . . . . ?
C10 C14 C16 Si7 0.3(4) . . . . ?
C11 C10 C14 C13 -107.4(3) . . . . ?
C11 C10 C14 C16 73.9(4) . . . . ?
C12 C7 C8 C9 0.3(5) . . . . ?
C13 C1 C2 C3 -172.5(3) . . . . ?
C13 C1 C6 C5 173.5(3) . . . . ?
C13 C14 C16 Si1 -4.4(3) . . . . ?
C13 C14 C16 Si7 -178.38(19) . . . . ?
C14 C10 C11 C12 -176.8(3) . . . . ?
C14 C13 C15 Si1 8.0(3) . . . . ?
C14 C13 C15 Si2 -177.8(2) . . . . ?
C15 Si1 N1 C17 -38.3(3) . . . . ?
C15 Si1 N1 C26 147.9(2) . . . . ?
C15 Si1 C16 Si7 -178.85(19) . . . . ?
C15 Si1 C16 C14 7.4(2) . . . . ?
C15 C13 C14 C10 178.6(3) . . . . ?
C15 C13 C14 C16 -2.6(4) . . . . ?
C16 Si1 N1 C17 66.2(3) . . . . ?
C16 Si1 N1 C26 -107.6(2) . . . . ?
C17 N1 C26 C25 -40.8(4) . . . . ?
C17 N1 C26 C28 87.2(4) . . . . ?
C18 Si7 C16 Si1 -138.03(19) . . . . ?
C18 Si7 C16 C14 34.5(3) . . . . ?
C20 Si1 N1 C17 -168.3(2) . . . . ?
C20 Si1 N1 C26 17.9(3) . . . . ?
C20 Si1 C16 Si7 -57.5(2) . . . . ?
C20 Si1 C16 C14 128.7(2) . . . . ?
C21 Si2 C15 Si1 3.3(2) . . . . ?
C21 Si2 C15 C13 -170.0(3) . . . . ?
C26 N1 C17 C24 80.1(4) . . . . ?
C26 N1 C17 C40 -50.6(4) . . . . ?
C27 Si2 C15 Si1 119.1(2) . . . . ?
C27 Si2 C15 C13 -54.2(3) . . . . ?
C45 Si7 C16 Si1 -25.5(2) . . . . ?
C45 Si7 C16 C14 147.1(3) . . . . ?

loop_
_smtbx_masks_void_nr
_smtbx_masks_void_average_x
_smtbx_masks_void_average_y
_smtbx_masks_void_average_z
_smtbx_masks_void_volume
_smtbx_masks_void_count_electrons
_smtbx_masks_void_content
1 -0.063 0.250 -0.923 474.2 12.8 '2 pentane'
2 0.063 0.750 -0.742 474.2 12.8 '2 pentane'
3 0.385 0.591 0.769 16.6 0.0 ?
4 0.385 0.909 0.269 16.6 0.0 ?
5 0.615 0.091 0.731 16.6 0.0 ?
6 0.615 0.409 0.231 16.6 0.0 ?
